data_7120850
loop_
_publ_author_name
'Delmas, Luke C.'
'Horton, Peter N.'
'White, Andrew J. P.'
'Coles, Simon J.'
'Lickiss, Paul D.'
'Davies, Robert P.'

_publ_section_title
;
 Siloxane-based linkers in the construction of hydrogen bonded assemblies
 and porous 3D MOFs
;
_journal_name_full 'Chemical Communications'
_journal_paper_doi 10.1039/C7CC06022J
_journal_year 2017
_chemical_formula_moiety 'C42 H30 O13 Si2, 2(C2 H4 O2)'
_chemical_formula_sum 'C46 H38 O17 Si2'
_chemical_formula_weight 918.94
_space_group_crystal_system triclinic
_space_group_IT_number 2
_space_group_name_Hall '-P 1'
_space_group_name_H-M_alt 'P -1'
_symmetry_space_group_name_Hall '-P 1'
_symmetry_space_group_name_H-M 'P -1'
_atom_sites_solution_hydrogens geom
_audit_creation_method SHELXL-2014/7
_audit_update_record
;
2017-08-01 deposited with the CCDC.
2017-09-21 downloaded from the CCDC.
;
_cell_angle_alpha 93.458(3)
_cell_angle_beta 105.795(4)
_cell_angle_gamma 104.490(3)
_cell_formula_units_Z 4
_cell_length_a 17.0954(9)
_cell_length_b 17.1816(4)
_cell_length_c 17.3736(7)
_cell_measurement_reflns_used 5553
_cell_measurement_temperature 173(2)
_cell_measurement_theta_max 73.3800
_cell_measurement_theta_min 4.0100
_cell_volume 4708.8(4)
_computing_cell_refinement 'CrysAlisPro, Rigaku OD'
_computing_data_collection 'CrysAlisPro, Rigaku OD'
_computing_data_reduction 'CrysAlisPro, Rigaku OD'
_computing_molecular_graphics 'Bruker SHELXTL'
_computing_publication_material 'CIFTAB-2014 (Sheldrick, 2014)'
_computing_structure_refinement 'SHELXL-2014/7 (Sheldrick, 2014)'
_computing_structure_solution 'SHELXS-2014 (Sheldrick, 2014)'
_diffrn_ambient_temperature 173(2)
_diffrn_detector_area_resol_mean 10.4115
_diffrn_measured_fraction_theta_full 0.985
_diffrn_measured_fraction_theta_max 0.944
_diffrn_measurement_device_type 'Agilent Xcalibur PX Ultra A'
_diffrn_measurement_method 'omega scans'
_diffrn_radiation_type CuK\a
_diffrn_radiation_wavelength 1.54184
_diffrn_reflns_av_R_equivalents 0.0374
_diffrn_reflns_av_unetI/netI 0.0747
_diffrn_reflns_Laue_measured_fraction_full 0.985
_diffrn_reflns_Laue_measured_fraction_max 0.944
_diffrn_reflns_limit_h_max 20
_diffrn_reflns_limit_h_min -20
_diffrn_reflns_limit_k_max 14
_diffrn_reflns_limit_k_min -20
_diffrn_reflns_limit_l_max 20
_diffrn_reflns_limit_l_min -21
_diffrn_reflns_number 28020
_diffrn_reflns_point_group_measured_fraction_full 0.985
_diffrn_reflns_point_group_measured_fraction_max 0.944
_diffrn_reflns_theta_full 67.684
_diffrn_reflns_theta_max 73.883
_diffrn_reflns_theta_min 3.514
_diffrn_source 'Enhance Ultra (Cu) X-ray Source'
_exptl_absorpt_coefficient_mu 1.297
_exptl_absorpt_correction_T_max 1.00000
_exptl_absorpt_correction_T_min 0.91760
_exptl_absorpt_correction_type multi-scan
_exptl_absorpt_process_details
; 
CrysAlisPro 1.171.38.43 (Rigaku Oxford Diffraction, 2015) 
Empirical absorption correction using spherical harmonics, 
implemented in SCALE3 ABSPACK scaling algorithm. 
;
_exptl_crystal_colour Colourless
_exptl_crystal_density_diffrn 1.296
_exptl_crystal_description tablets
_exptl_crystal_F_000 1912
_exptl_crystal_size_max 0.34
_exptl_crystal_size_mid 0.31
_exptl_crystal_size_min 0.07
_refine_diff_density_max 0.657
_refine_diff_density_min -0.297
_refine_diff_density_rms 0.058
_refine_ls_extinction_method none
_refine_ls_goodness_of_fit_ref 1.018
_refine_ls_hydrogen_treatment constr
_refine_ls_matrix_type full
_refine_ls_number_parameters 1056
_refine_ls_number_reflns 18029
_refine_ls_number_restraints 496
_refine_ls_restrained_S_all 1.016
_refine_ls_R_factor_all 0.1164
_refine_ls_R_factor_gt 0.0808
_refine_ls_shift/su_max 0.000
_refine_ls_shift/su_mean 0.000
_refine_ls_structure_factor_coef Fsqd
_refine_ls_weighting_details 'w=1/[\s^2^(Fo^2^)+(0.1224P)^2^+0.6651P] where P=(Fo^2^+2Fc^2^)/3'
_refine_ls_weighting_scheme calc
_refine_ls_wR_factor_gt 0.2206
_refine_ls_wR_factor_ref 0.2750
_reflns_Friedel_coverage 0.000
_reflns_number_gt 10623
_reflns_number_total 18029
_reflns_threshold_expression 'I > 2\s(I)'
_cod_data_source_file c7cc06022j2.cif
_cod_data_source_block L1-H6
_cod_database_code 7120850
_shelx_shelxl_version_number 2014/7
_shelx_space_group_comment
; 
The symmetry employed for this shelxl refinement is uniquely defined 
by the following loop, which should always be used as a source of 
symmetry information in preference to the above space-group names. 
They are only intended as comments. 
;

loop_
_space_group_symop_operation_xyz
'x, y, z'
'-x, -y, -z'

loop_
_atom_site_label
_atom_site_type_symbol
_atom_site_fract_x
_atom_site_fract_y
_atom_site_fract_z
_atom_site_U_iso_or_equiv
_atom_site_adp_type
_atom_site_occupancy
_atom_site_site_symmetry_order
_atom_site_calc_flag
_atom_site_refinement_flags_posn
_atom_site_refinement_flags_adp
_atom_site_refinement_flags_occupancy
_atom_site_disorder_assembly
_atom_site_disorder_group
O1 O 0.20349(16) 0.72902(16) 0.16820(17) 0.0666(6) Uani 1 1 d . . . . .
Si2 Si 0.27226(6) 0.79494(5) 0.24099(6) 0.0546(2) Uani 1 1 d . . . . .
Si3 Si 0.12383(6) 0.66735(5) 0.10149(6) 0.0543(2) Uani 1 1 d . . . . .
C4 C 0.3793(2) 0.7855(2) 0.2432(2) 0.0562(7) Uani 1 1 d . . . . .
C5 C 0.3931(2) 0.7089(2) 0.2399(3) 0.0717(10) Uani 1 1 d . . . . .
H5A H 0.3487 0.6624 0.2389 0.086 Uiso 1 1 calc R U . . .
C6 C 0.4710(3) 0.7001(3) 0.2381(3) 0.0771(11) Uani 1 1 d . . . . .
H6A H 0.4800 0.6477 0.2368 0.093 Uiso 1 1 calc R U . . .
C7 C 0.5355(3) 0.7668(3) 0.2382(3) 0.0757(10) Uani 1 1 d . . . . .
C8 C 0.5240(3) 0.8414(3) 0.2443(3) 0.0841(12) Uani 1 1 d . . . . .
H8A H 0.5695 0.8877 0.2476 0.101 Uiso 1 1 calc R U . . .
C9 C 0.4449(3) 0.8514(2) 0.2460(3) 0.0739(10) Uani 1 1 d . . . . .
H9A H 0.4372 0.9043 0.2491 0.089 Uiso 1 1 calc R U . . .
C10 C 0.6172(3) 0.7540(3) 0.2312(4) 0.0873(13) Uani 1 1 d . . . . .
O11 O 0.6254(2) 0.6856(3) 0.2270(3) 0.1121(14) Uani 1 1 d . . . . .
O12 O 0.6735(3) 0.8174(3) 0.2274(4) 0.1293(18) Uani 1 1 d . . . . .
C14 C 0.2620(2) 0.8976(2) 0.2216(2) 0.0614(8) Uani 1 1 d . . . . .
C15 C 0.2408(4) 0.9175(3) 0.1446(3) 0.0855(13) Uani 1 1 d . . . . .
H15A H 0.2330 0.8785 0.1001 0.103 Uiso 1 1 calc R U . . .
C16 C 0.2305(4) 0.9935(3) 0.1308(3) 0.0981(16) Uani 1 1 d . . . . .
H16A H 0.2154 1.0059 0.0771 0.118 Uiso 1 1 calc R U . . .
C17 C 0.2420(3) 1.0509(3) 0.1941(3) 0.0809(11) Uani 1 1 d . . . . .
C18 C 0.2647(3) 1.0332(3) 0.2716(3) 0.0832(12) Uani 1 1 d . . . . .
H18A H 0.2736 1.0731 0.3157 0.100 Uiso 1 1 calc R U . . .
C19 C 0.2747(3) 0.9577(2) 0.2856(3) 0.0764(10) Uani 1 1 d . . . . .
H19A H 0.2904 0.9462 0.3396 0.092 Uiso 1 1 calc R U . . .
C20 C 0.2271(4) 1.1316(3) 0.1788(3) 0.0895(13) Uani 1 1 d . . . . .
O21 O 0.2044(4) 1.1449(2) 0.1067(3) 0.1275(17) Uani 1 1 d . . . . .
O22 O 0.2381(3) 1.1821(2) 0.2400(3) 0.1082(12) Uani 1 1 d . . . . .
C24 C 0.2494(2) 0.7742(2) 0.3379(2) 0.0588(8) Uani 1 1 d . . . . .
C25 C 0.3109(3) 0.7723(3) 0.4068(2) 0.0696(9) Uani 1 1 d . . . . .
H25A H 0.3666 0.7766 0.4043 0.084 Uiso 1 1 calc R U . . .
C26 C 0.2943(3) 0.7644(3) 0.4803(3) 0.0799(11) Uani 1 1 d . . . . .
H26A H 0.3382 0.7640 0.5275 0.096 Uiso 1 1 calc R U . . .
C27 C 0.2122(3) 0.7569(3) 0.4840(3) 0.0722(10) Uani 1 1 d . . . . .
C28 C 0.1495(3) 0.7576(3) 0.4154(3) 0.0832(12) Uani 1 1 d . . . . .
H28A H 0.0936 0.7522 0.4178 0.100 Uiso 1 1 calc R U . . .
C29 C 0.1673(3) 0.7662(3) 0.3428(3) 0.0788(11) Uani 1 1 d . . . . .
H29A H 0.1233 0.7666 0.2958 0.095 Uiso 1 1 calc R U . . .
C30 C 0.1941(3) 0.7504(3) 0.5634(3) 0.0866(13) Uani 1 1 d . . . . .
O31 O 0.2543(3) 0.7482(4) 0.6227(3) 0.1272(16) Uani 1 1 d . . . . .
O32 O 0.1211(3) 0.7480(3) 0.5661(2) 0.0991(11) Uani 1 1 d . . . . .
C34 C 0.0244(2) 0.6781(2) 0.1202(2) 0.0560(7) Uani 1 1 d . . . . .
C35 C -0.0005(3) 0.7484(2) 0.1055(3) 0.0714(10) Uani 1 1 d . . . . .
H35A H 0.0308 0.7884 0.0816 0.086 Uiso 1 1 calc R U . . .
C36 C -0.0702(3) 0.7606(3) 0.1251(3) 0.0813(12) Uani 1 1 d . . . . .
H36A H -0.0866 0.8088 0.1147 0.098 Uiso 1 1 calc R U . . .
C37 C -0.1158(3) 0.7025(3) 0.1601(3) 0.0808(12) Uani 1 1 d . . . . .
C38 C -0.0933(3) 0.6328(3) 0.1741(3) 0.0827(13) Uani 1 1 d . . . . .
H38A H -0.1255 0.5928 0.1973 0.099 Uiso 1 1 calc R U . . .
C39 C -0.0239(3) 0.6197(3) 0.1547(3) 0.0719(10) Uani 1 1 d . . . . .
H39A H -0.0087 0.5709 0.1648 0.086 Uiso 1 1 calc R U . . .
C40 C -0.1896(3) 0.7173(3) 0.1835(4) 0.0986(16) Uani 1 1 d . . . . .
O41 O -0.1976(3) 0.7872(3) 0.1869(4) 0.142(2) Uani 1 1 d . . . . .
O42 O -0.2416(2) 0.6556(2) 0.1950(3) 0.1105(13) Uani 1 1 d . . . . .
C44 C 0.1355(2) 0.5628(2) 0.1131(2) 0.0578(7) Uani 1 1 d . . . . .
C45 C 0.1486(2) 0.5369(2) 0.1889(2) 0.0641(8) Uani 1 1 d . . . . .
H45A H 0.1501 0.5720 0.2340 0.077 Uiso 1 1 calc R U . . .
C46 C 0.1595(2) 0.4605(2) 0.1994(2) 0.0648(8) Uani 1 1 d . . . . .
H46A H 0.1676 0.4431 0.2512 0.078 Uiso 1 1 calc R U . . .
C47 C 0.1586(2) 0.4089(2) 0.1331(2) 0.0658(8) Uani 1 1 d . . . . .
C48 C 0.1466(3) 0.4345(3) 0.0573(3) 0.0779(11) Uani 1 1 d . . . . .
H48A H 0.1470 0.4002 0.0125 0.093 Uiso 1 1 calc R U . . .
C49 C 0.1342(3) 0.5106(2) 0.0478(2) 0.0705(9) Uani 1 1 d . . . . .
H49A H 0.1245 0.5274 -0.0043 0.085 Uiso 1 1 calc R U . . .
C50 C 0.1719(3) 0.3274(3) 0.1449(3) 0.0797(11) Uani 1 1 d . . . . .
O51 O 0.1796(3) 0.30629(18) 0.2132(2) 0.0938(10) Uani 1 1 d . . . . .
O52 O 0.1758(3) 0.2856(2) 0.0848(2) 0.1152(15) Uani 1 1 d . . . . .
C54 C 0.1309(2) 0.6948(2) 0.0008(2) 0.0653(9) Uani 1 1 d . . . . .
C55 C 0.0618(3) 0.6864(5) -0.0649(3) 0.122(3) Uani 1 1 d . . . . .
H55A H 0.0069 0.6696 -0.0586 0.146 Uiso 1 1 calc R U . . .
C56 C 0.0695(4) 0.7015(5) -0.1403(4) 0.127(3) Uani 1 1 d . . . . .
H56A H 0.0200 0.6927 -0.1848 0.152 Uiso 1 1 calc R U . . .
C57 C 0.1457(4) 0.7284(4) -0.1512(3) 0.1010(16) Uani 1 1 d . . . . .
C58 C 0.2175(4) 0.7438(5) -0.0843(4) 0.121(2) Uani 1 1 d . . . . .
H58A H 0.2720 0.7669 -0.0898 0.145 Uiso 1 1 calc R U . . .
C59 C 0.2091(3) 0.7252(4) -0.0100(3) 0.0981(16) Uani 1 1 d . . . . .
H59A H 0.2585 0.7336 0.0346 0.118 Uiso 1 1 calc R U . . .
C60 C 0.1565(4) 0.7415(5) -0.2324(4) 0.1124(19) Uani 1 1 d . . . . .
O61 O 0.0934(3) 0.7403(4) -0.2892(3) 0.138(2) Uani 1 1 d . . . . .
O62 O 0.2327(4) 0.7550(5) -0.2366(3) 0.181(3) Uani 1 1 d . . . . .
O71 O 0.0000 0.0000 0.5000 0.1059(16) Uani 1 2 d S . P A .
Si72 Si 0.08773(9) 0.04788(9) 0.48475(10) 0.0892(4) Uani 1 1 d D . . . .
C74 C 0.1167(3) 0.1593(2) 0.5276(3) 0.0839(15) Uani 0.888(9) 1 d DG U P A 1
C75 C 0.0556(2) 0.1975(3) 0.5341(4) 0.0969(18) Uani 0.888(9) 1 d DG U P A 1
H75A H -0.0026 0.1682 0.5157 0.116 Uiso 0.888(9) 1 calc R U P A 1
C76 C 0.0797(3) 0.2786(3) 0.5675(4) 0.1012(19) Uani 0.888(9) 1 d DG U P A 1
H76A H 0.0379 0.3047 0.5719 0.121 Uiso 0.888(9) 1 calc R U P A 1
C77 C 0.1648(3) 0.32145(18) 0.5944(3) 0.0910(15) Uani 0.888(9) 1 d DG U P A 1
C78 C 0.2259(2) 0.2833(2) 0.5879(3) 0.0904(16) Uani 0.888(9) 1 d DG U P A 1
H78A H 0.2841 0.3126 0.6063 0.108 Uiso 0.888(9) 1 calc R U P A 1
C79 C 0.2018(3) 0.2022(2) 0.5545(3) 0.0878(15) Uani 0.888(9) 1 d DG U P A 1
H79A H 0.2436 0.1761 0.5500 0.105 Uiso 0.888(9) 1 calc R U P A 1
C80 C 0.1898(5) 0.4132(5) 0.6324(5) 0.1032(18) Uani 0.888(9) 1 d D U P A 1
O81 O 0.1316(5) 0.4402(3) 0.6391(4) 0.1280(18) Uani 0.888(9) 1 d D U P A 1
O82 O 0.2638(4) 0.4483(3) 0.6448(3) 0.1208(18) Uani 0.888(9) 1 d D U P A 1
C74' C 0.128(3) 0.1567(15) 0.538(3) 0.093(6) Uiso 0.112(9) 1 d DG U P A 2
C75' C 0.057(3) 0.186(2) 0.516(3) 0.092(6) Uiso 0.112(9) 1 d DG U P A 2
H75B H 0.0043 0.1510 0.4849 0.110 Uiso 0.112(9) 1 calc R U P A 2
C76' C 0.065(2) 0.267(3) 0.540(3) 0.094(6) Uiso 0.112(9) 1 d DG U P A 2
H76B H 0.0165 0.2870 0.5253 0.112 Uiso 0.112(9) 1 calc R U P A 2
C77' C 0.142(2) 0.3183(16) 0.586(3) 0.100(5) Uiso 0.112(9) 1 d DG U P A 2
C78' C 0.213(2) 0.2889(16) 0.608(3) 0.092(6) Uiso 0.112(9) 1 d DG U P A 2
H78B H 0.2662 0.3241 0.6390 0.111 Uiso 0.112(9) 1 calc R U P A 2
C79' C 0.206(3) 0.2081(18) 0.584(3) 0.093(6) Uiso 0.112(9) 1 d DG U P A 2
H79B H 0.2540 0.1881 0.5986 0.112 Uiso 0.112(9) 1 calc R U P A 2
C80' C 0.141(3) 0.4004(18) 0.631(2) 0.117(5) Uiso 0.112(9) 1 d D U P A 2
O81' O 0.073(3) 0.408(3) 0.636(3) 0.138(9) Uiso 0.112(9) 1 d D U P A 2
O82' O 0.208(3) 0.451(2) 0.657(3) 0.118(6) Uiso 0.112(9) 1 d D U P A 2
C84 C 0.1722(4) 0.0033(3) 0.5394(4) 0.0967(14) Uani 1 1 d . . . . .
C85 C 0.1710(6) -0.0151(5) 0.6157(5) 0.134(2) Uani 1 1 d . . . . .
H85A H 0.1258 -0.0092 0.6353 0.161 Uiso 1 1 calc R U . . .
C86 C 0.2347(7) -0.0416(6) 0.6630(6) 0.161(3) Uani 1 1 d . . . . .
H86A H 0.2325 -0.0559 0.7145 0.194 Uiso 1 1 calc R U . . .
C87 C 0.3030(5) -0.0479(4) 0.6355(6) 0.131(3) Uani 1 1 d . . . . .
C88 C 0.3033(5) -0.0309(4) 0.5594(6) 0.128(2) Uani 1 1 d . . . . .
H88A H 0.3475 -0.0377 0.5387 0.154 Uiso 1 1 calc R U . . .
C89 C 0.2395(4) -0.0045(4) 0.5141(5) 0.115(2) Uani 1 1 d . . . . .
H89A H 0.2416 0.0092 0.4624 0.138 Uiso 1 1 calc R U . . .
C90 C 0.3726(9) -0.0740(7) 0.6915(8) 0.170(4) Uani 1 1 d . . . . .
O91 O 0.3728(7) -0.0829(6) 0.7648(6) 0.237(5) Uani 1 1 d . . . . .
O92 O 0.4262(5) -0.0823(6) 0.6700(7) 0.199(4) Uani 1 1 d . . . . .
C94 C 0.0726(3) 0.0391(3) 0.3730(4) 0.0916(14) Uani 1 1 d . . . . .
C95 C 0.0577(5) 0.1031(4) 0.3307(4) 0.1130(19) Uani 1 1 d . . . . .
H95A H 0.0600 0.1530 0.3594 0.136 Uiso 1 1 calc R U . . .
C96 C 0.0392(5) 0.0945(4) 0.2465(4) 0.121(2) Uani 1 1 d . . . . .
H96A H 0.0304 0.1389 0.2186 0.145 Uiso 1 1 calc R U . . .
C97 C 0.0338(4) 0.0211(3) 0.2032(4) 0.0980(15) Uani 1 1 d . . . . .
C98 C 0.0488(4) -0.0416(3) 0.2452(4) 0.1000(15) Uani 1 1 d . . . . .
H98A H 0.0469 -0.0913 0.2167 0.120 Uiso 1 1 calc R U . . .
C99 C 0.0666(4) -0.0334(3) 0.3289(4) 0.0980(15) Uani 1 1 d . . . . .
H99A H 0.0748 -0.0783 0.3563 0.118 Uiso 1 1 calc R U . . .
C100 C 0.0147(4) 0.0102(3) 0.1135(4) 0.1001(16) Uani 1 1 d . . . . .
O101 O 0.0053(4) 0.0751(3) 0.0801(3) 0.1353(18) Uani 1 1 d . . . . .
O102 O 0.0124(3) -0.0530(3) 0.0767(3) 0.1148(13) Uani 1 1 d . . . . .
O111 O 0.5000 0.5000 0.5000 0.0640(8) Uani 1 2 d S . P B .
Si12 Si 0.42525(6) 0.43700(5) 0.42943(5) 0.0525(2) Uani 1 1 d D . . . .
C114 C 0.4425(2) 0.4587(2) 0.3306(2) 0.0566(7) Uani 1 1 d . . . . .
C115 C 0.5238(3) 0.4817(3) 0.3228(3) 0.0744(10) Uani 1 1 d . . . . .
H11A H 0.5712 0.4903 0.3694 0.089 Uiso 1 1 calc R U . . .
C116 C 0.5369(3) 0.4921(3) 0.2487(3) 0.0821(11) Uani 1 1 d . . . . .
H11B H 0.5927 0.5076 0.2443 0.098 Uiso 1 1 calc R U . . .
C117 C 0.4688(3) 0.4799(3) 0.1818(3) 0.0826(12) Uani 1 1 d . . . . .
C118 C 0.3886(3) 0.4613(5) 0.1888(3) 0.107(2) Uani 1 1 d . . . . .
H11C H 0.3415 0.4549 0.1424 0.128 Uiso 1 1 calc R U . . .
C119 C 0.3762(3) 0.4517(4) 0.2632(3) 0.0854(13) Uani 1 1 d . . . . .
H11D H 0.3203 0.4400 0.2676 0.102 Uiso 1 1 calc R U . . .
C120 C 0.4831(4) 0.4891(5) 0.1020(3) 0.1066(18) Uani 1 1 d . . . . .
O121 O 0.5571(3) 0.5112(4) 0.0979(2) 0.1337(18) Uani 1 1 d . . . . .
O122 O 0.4197(3) 0.4737(5) 0.0412(3) 0.186(3) Uani 1 1 d . . . . .
C124 C 0.4316(2) 0.33197(19) 0.4457(2) 0.0559(7) Uani 1 1 d . . . . .
C125 C 0.4274(4) 0.2759(3) 0.3821(3) 0.0847(13) Uani 1 1 d . . . . .
H12A H 0.4181 0.2907 0.3292 0.102 Uiso 1 1 calc R U . . .
C126 C 0.4363(4) 0.1992(3) 0.3942(3) 0.0918(15) Uani 1 1 d . . . . .
H12B H 0.4313 0.1614 0.3497 0.110 Uiso 1 1 calc R U . . .
C127 C 0.4526(3) 0.1778(2) 0.4719(2) 0.0665(9) Uani 1 1 d . . . . .
C128 C 0.4570(3) 0.2321(2) 0.5361(2) 0.0691(9) Uani 1 1 d . . . . .
H12C H 0.4671 0.2173 0.5890 0.083 Uiso 1 1 calc R U . . .
C129 C 0.4465(3) 0.3087(2) 0.5228(2) 0.0674(9) Uani 1 1 d . . . . .
H12D H 0.4496 0.3458 0.5672 0.081 Uiso 1 1 calc R U . . .
C130 C 0.4689(3) 0.0965(2) 0.4863(3) 0.0693(9) Uani 1 1 d . . . . .
O131 O 0.4513(3) 0.0460(2) 0.4254(2) 0.1217(16) Uani 1 1 d . . . . .
O132 O 0.4999(3) 0.08549(17) 0.5553(2) 0.0929(10) Uani 1 1 d . . . . .
C134 C 0.3229(2) 0.4522(3) 0.4354(3) 0.0515(11) Uani 0.730(6) 1 d DG U P B 1
C135 C 0.2509(3) 0.3869(2) 0.4176(3) 0.0602(14) Uani 0.730(6) 1 d DG U P B 1
H13A H 0.2531 0.3341 0.4005 0.072 Uiso 0.730(6) 1 calc R U P B 1
C136 C 0.1756(2) 0.3987(2) 0.4250(3) 0.0684(14) Uani 0.730(6) 1 d DG U P B 1
H13B H 0.1263 0.3541 0.4129 0.082 Uiso 0.730(6) 1 calc R U P B 1
C137 C 0.1723(2) 0.4759(2) 0.4502(3) 0.0706(13) Uani 0.730(6) 1 d DG U P B 1
C138 C 0.2444(3) 0.54125(19) 0.4679(4) 0.0807(16) Uani 0.730(6) 1 d DG U P B 1
H13C H 0.2422 0.5940 0.4851 0.097 Uiso 0.730(6) 1 calc R U P B 1
C139 C 0.3197(2) 0.5294(2) 0.4605(3) 0.0762(16) Uani 0.730(6) 1 d DG U P B 1
H13D H 0.3689 0.5741 0.4726 0.091 Uiso 0.730(6) 1 calc R U P B 1
C140 C 0.0942(4) 0.4887(4) 0.4668(5) 0.0852(17) Uani 0.730(6) 1 d D U P B 1
O141 O 0.0303(3) 0.4290(3) 0.4519(4) 0.0984(16) Uani 0.730(6) 1 d D U P B 1
O142 O 0.0970(3) 0.5588(3) 0.4949(4) 0.1038(17) Uani 0.730(6) 1 d D U P B 1
C34' C 0.3102(7) 0.4444(10) 0.4209(12) 0.073(5) Uiso 0.270(6) 1 d DG U P B 2
C35' C 0.2407(10) 0.3771(7) 0.4074(14) 0.078(4) Uiso 0.270(6) 1 d DG U P B 2
H35B H 0.2474 0.3240 0.4021 0.094 Uiso 0.270(6) 1 calc R U P B 2
C36' C 0.1613(8) 0.3875(6) 0.4017(11) 0.075(4) Uiso 0.270(6) 1 d DG U P B 2
H36B H 0.1138 0.3415 0.3925 0.090 Uiso 0.270(6) 1 calc R U P B 2
C37' C 0.1514(5) 0.4652(7) 0.4095(9) 0.085(4) Uiso 0.270(6) 1 d DG U P B 2
C38' C 0.2209(7) 0.5325(6) 0.4229(8) 0.072(3) Uiso 0.270(6) 1 d DG U P B 2
H38B H 0.2142 0.5856 0.4282 0.086 Uiso 0.270(6) 1 calc R U P B 2
C39' C 0.3003(5) 0.5221(8) 0.4286(8) 0.055(3) Uiso 0.270(6) 1 d DG U P B 2
H39B H 0.3478 0.5681 0.4378 0.067 Uiso 0.270(6) 1 calc R U P B 2
C40' C 0.0609(10) 0.4751(10) 0.4009(11) 0.095(4) Uiso 0.270(6) 1 d D U P B 2
O41' O 0.0094(13) 0.4099(12) 0.4005(15) 0.147(6) Uiso 0.270(6) 1 d D U P B 2
O42' O 0.0543(12) 0.5380(10) 0.4063(12) 0.128(5) Uiso 0.270(6) 1 d D U P B 2

loop_
_atom_site_aniso_label
_atom_site_aniso_U_11
_atom_site_aniso_U_22
_atom_site_aniso_U_33
_atom_site_aniso_U_23
_atom_site_aniso_U_13
_atom_site_aniso_U_12
O1 0.0614(13) 0.0703(14) 0.0755(16) 0.0149(12) 0.0247(12) 0.0254(11)
Si2 0.0571(5) 0.0593(5) 0.0632(5) 0.0172(4) 0.0301(4) 0.0286(4)
Si3 0.0548(4) 0.0648(5) 0.0578(5) 0.0219(4) 0.0270(4) 0.0279(4)
C4 0.0567(17) 0.0649(18) 0.0611(18) 0.0123(14) 0.0301(14) 0.0274(14)
C5 0.064(2) 0.067(2) 0.101(3) 0.020(2) 0.041(2) 0.0262(17)
C6 0.073(2) 0.074(2) 0.107(3) 0.021(2) 0.045(2) 0.0383(19)
C7 0.067(2) 0.096(3) 0.087(3) 0.024(2) 0.043(2) 0.039(2)
C8 0.065(2) 0.081(3) 0.117(4) 0.009(2) 0.047(2) 0.0168(19)
C9 0.067(2) 0.065(2) 0.100(3) 0.0126(19) 0.036(2) 0.0248(17)
C10 0.081(3) 0.089(3) 0.121(4) 0.026(3) 0.063(3) 0.037(2)
O11 0.090(2) 0.118(3) 0.176(4) 0.057(3) 0.081(3) 0.060(2)
O12 0.089(2) 0.100(3) 0.226(6) 0.019(3) 0.086(3) 0.032(2)
C14 0.0662(19) 0.0585(17) 0.076(2) 0.0181(16) 0.0337(17) 0.0304(15)
C15 0.131(4) 0.072(2) 0.075(3) 0.021(2) 0.046(3) 0.049(3)
C16 0.147(5) 0.084(3) 0.085(3) 0.031(2) 0.039(3) 0.061(3)
C17 0.101(3) 0.064(2) 0.093(3) 0.023(2) 0.036(2) 0.039(2)
C18 0.112(3) 0.068(2) 0.082(3) 0.011(2) 0.039(2) 0.036(2)
C19 0.100(3) 0.068(2) 0.075(2) 0.0206(19) 0.034(2) 0.037(2)
C20 0.120(4) 0.068(2) 0.091(3) 0.016(2) 0.032(3) 0.041(2)
O21 0.201(5) 0.079(2) 0.108(3) 0.027(2) 0.025(3) 0.070(3)
O22 0.133(3) 0.0663(18) 0.130(3) 0.019(2) 0.030(2) 0.044(2)
C24 0.0665(19) 0.0636(18) 0.067(2) 0.0207(15) 0.0390(16) 0.0319(15)
C25 0.068(2) 0.083(2) 0.070(2) 0.0203(18) 0.0322(18) 0.0262(18)
C26 0.077(2) 0.112(3) 0.066(2) 0.035(2) 0.0308(19) 0.037(2)
C27 0.088(3) 0.083(2) 0.074(2) 0.0289(19) 0.051(2) 0.038(2)
C28 0.080(3) 0.114(3) 0.083(3) 0.031(2) 0.049(2) 0.044(2)
C29 0.072(2) 0.114(3) 0.074(2) 0.031(2) 0.038(2) 0.045(2)
C30 0.098(3) 0.112(3) 0.079(3) 0.039(3) 0.048(3) 0.049(3)
O31 0.119(3) 0.207(5) 0.086(2) 0.060(3) 0.055(2) 0.063(3)
O32 0.113(3) 0.137(3) 0.087(2) 0.044(2) 0.065(2) 0.059(2)
C34 0.0536(16) 0.0674(18) 0.0589(18) 0.0198(14) 0.0242(14) 0.0270(14)
C35 0.069(2) 0.076(2) 0.095(3) 0.034(2) 0.047(2) 0.0349(18)
C36 0.074(2) 0.079(2) 0.120(4) 0.032(2) 0.054(2) 0.041(2)
C37 0.072(2) 0.092(3) 0.104(3) 0.028(2) 0.052(2) 0.038(2)
C38 0.083(3) 0.094(3) 0.108(3) 0.045(3) 0.065(3) 0.043(2)
C39 0.079(2) 0.086(2) 0.079(2) 0.037(2) 0.046(2) 0.041(2)
C40 0.090(3) 0.098(3) 0.142(5) 0.032(3) 0.069(3) 0.046(3)
O41 0.112(3) 0.100(3) 0.266(7) 0.040(3) 0.122(4) 0.048(2)
O42 0.089(2) 0.108(2) 0.178(4) 0.052(3) 0.084(3) 0.048(2)
C44 0.0578(17) 0.0639(18) 0.0623(19) 0.0221(15) 0.0223(14) 0.0275(14)
C45 0.070(2) 0.073(2) 0.063(2) 0.0205(16) 0.0245(16) 0.0356(17)
C46 0.071(2) 0.070(2) 0.066(2) 0.0243(17) 0.0252(16) 0.0347(17)
C47 0.066(2) 0.0592(18) 0.075(2) 0.0176(16) 0.0157(17) 0.0254(15)
C48 0.102(3) 0.071(2) 0.064(2) 0.0097(18) 0.021(2) 0.033(2)
C49 0.085(2) 0.071(2) 0.065(2) 0.0162(17) 0.0261(18) 0.0330(19)
C50 0.089(3) 0.071(2) 0.080(3) 0.013(2) 0.013(2) 0.035(2)
O51 0.143(3) 0.0687(16) 0.086(2) 0.0268(15) 0.043(2) 0.0462(19)
O52 0.193(4) 0.081(2) 0.077(2) 0.0132(17) 0.020(2) 0.070(3)
C54 0.066(2) 0.083(2) 0.065(2) 0.0280(18) 0.0352(17) 0.0321(17)
C55 0.076(3) 0.238(8) 0.074(3) 0.073(4) 0.039(2) 0.055(4)
C56 0.089(3) 0.241(8) 0.083(3) 0.082(5) 0.046(3) 0.065(4)
C57 0.107(4) 0.143(5) 0.085(3) 0.053(3) 0.057(3) 0.051(3)
C58 0.097(4) 0.184(6) 0.085(3) 0.023(4) 0.056(3) 0.011(4)
C59 0.078(3) 0.147(5) 0.076(3) 0.024(3) 0.043(2) 0.020(3)
C60 0.107(4) 0.160(6) 0.099(4) 0.051(4) 0.062(3) 0.047(4)
O61 0.144(4) 0.241(6) 0.088(3) 0.091(3) 0.072(3) 0.100(4)
O62 0.144(4) 0.310(9) 0.118(4) 0.071(5) 0.090(3) 0.051(5)
O71 0.100(3) 0.100(3) 0.126(4) 0.023(3) 0.058(3) 0.015(3)
Si72 0.0890(8) 0.0891(8) 0.1022(10) 0.0205(7) 0.0475(7) 0.0245(6)
C74 0.087(3) 0.088(3) 0.087(3) 0.014(2) 0.039(3) 0.027(2)
C75 0.086(3) 0.088(4) 0.121(5) 0.010(3) 0.045(3) 0.016(3)
C76 0.086(4) 0.102(4) 0.126(5) 0.009(4) 0.053(3) 0.021(3)
C77 0.094(4) 0.098(3) 0.089(3) 0.022(3) 0.041(3) 0.023(3)
C78 0.078(3) 0.101(3) 0.097(4) 0.028(3) 0.036(3) 0.019(3)
C79 0.082(3) 0.094(3) 0.093(4) 0.017(3) 0.033(3) 0.027(3)
C80 0.102(4) 0.114(4) 0.106(4) 0.028(3) 0.046(3) 0.032(4)
O81 0.144(4) 0.101(3) 0.144(4) 0.006(3) 0.055(4) 0.031(3)
O82 0.117(4) 0.114(3) 0.122(4) 0.006(3) 0.040(3) 0.012(3)
C84 0.102(4) 0.088(3) 0.106(4) 0.024(3) 0.041(3) 0.024(3)
C85 0.142(6) 0.153(6) 0.131(6) 0.043(5) 0.050(5) 0.070(5)
C86 0.176(9) 0.180(9) 0.140(7) 0.053(7) 0.042(6) 0.069(7)
C87 0.105(5) 0.102(4) 0.171(8) 0.020(5) 0.015(5) 0.034(4)
C88 0.115(5) 0.115(5) 0.166(7) 0.042(5) 0.050(5) 0.039(4)
C89 0.097(4) 0.113(4) 0.156(6) 0.039(4) 0.062(4) 0.033(3)
C90 0.183(11) 0.136(7) 0.163(10) 0.037(7) 0.026(9) 0.018(8)
O91 0.271(11) 0.252(10) 0.192(8) 0.046(8) 0.008(8) 0.143(9)
O92 0.140(6) 0.201(8) 0.264(11) 0.065(7) 0.053(6) 0.060(6)
C94 0.091(3) 0.088(3) 0.110(4) 0.020(3) 0.053(3) 0.025(2)
C95 0.148(6) 0.092(3) 0.121(5) 0.024(3) 0.065(4) 0.042(4)
C96 0.182(7) 0.097(4) 0.114(5) 0.034(3) 0.073(5) 0.054(4)
C97 0.123(4) 0.085(3) 0.103(4) 0.020(3) 0.051(3) 0.039(3)
C98 0.117(4) 0.085(3) 0.108(4) 0.017(3) 0.039(3) 0.040(3)
C99 0.102(4) 0.093(3) 0.110(4) 0.023(3) 0.037(3) 0.039(3)
C100 0.127(4) 0.085(3) 0.109(4) 0.026(3) 0.053(3) 0.044(3)
O101 0.217(6) 0.108(3) 0.115(3) 0.038(3) 0.073(4) 0.074(3)
O102 0.158(4) 0.099(3) 0.106(3) 0.026(2) 0.049(3) 0.054(3)
O111 0.077(2) 0.0586(17) 0.0599(19) 0.0082(15) 0.0220(16) 0.0240(16)
Si12 0.0604(5) 0.0537(4) 0.0552(5) 0.0159(4) 0.0255(4) 0.0258(4)
C114 0.0635(18) 0.0641(18) 0.0593(18) 0.0200(14) 0.0319(15) 0.0304(15)
C115 0.067(2) 0.098(3) 0.070(2) 0.028(2) 0.0309(18) 0.029(2)
C116 0.077(2) 0.105(3) 0.078(3) 0.022(2) 0.043(2) 0.026(2)
C117 0.092(3) 0.105(3) 0.070(2) 0.027(2) 0.044(2) 0.035(2)
C118 0.078(3) 0.195(6) 0.062(2) 0.047(3) 0.031(2) 0.045(3)
C119 0.069(2) 0.141(4) 0.058(2) 0.030(2) 0.0297(18) 0.034(2)
C120 0.097(4) 0.171(6) 0.073(3) 0.046(3) 0.045(3) 0.049(4)
O121 0.104(3) 0.228(5) 0.084(2) 0.050(3) 0.057(2) 0.033(3)
O122 0.112(3) 0.378(10) 0.081(3) 0.085(4) 0.052(3) 0.054(5)
C124 0.0576(17) 0.0546(16) 0.0623(18) 0.0159(14) 0.0207(14) 0.0227(13)
C125 0.135(4) 0.064(2) 0.059(2) 0.0104(17) 0.019(2) 0.043(2)
C126 0.150(5) 0.058(2) 0.064(2) 0.0033(18) 0.013(3) 0.044(3)
C127 0.074(2) 0.0524(17) 0.070(2) 0.0106(15) 0.0116(17) 0.0213(15)
C128 0.089(3) 0.0629(19) 0.067(2) 0.0222(17) 0.0293(19) 0.0322(18)
C129 0.093(3) 0.0649(19) 0.064(2) 0.0198(16) 0.0360(19) 0.0403(19)
C130 0.078(2) 0.0550(18) 0.070(2) 0.0049(16) 0.0105(18) 0.0228(17)
O131 0.200(5) 0.0702(18) 0.084(2) 0.0012(17) 0.002(3) 0.065(2)
O132 0.133(3) 0.0606(15) 0.088(2) 0.0213(14) 0.0253(19) 0.0395(17)
C134 0.058(2) 0.058(2) 0.054(3) 0.020(2) 0.029(2) 0.028(2)
C135 0.070(3) 0.066(3) 0.062(3) 0.020(2) 0.036(2) 0.030(2)
C136 0.062(3) 0.081(3) 0.072(4) 0.016(3) 0.035(3) 0.020(2)
C137 0.074(3) 0.076(3) 0.091(4) 0.029(3) 0.050(3) 0.040(2)
C138 0.078(3) 0.069(3) 0.117(5) 0.016(3) 0.048(3) 0.038(3)
C139 0.074(3) 0.065(3) 0.102(5) 0.012(3) 0.033(3) 0.031(2)
C140 0.085(3) 0.080(3) 0.124(5) 0.032(3) 0.066(3) 0.038(3)
O141 0.075(3) 0.106(3) 0.135(4) 0.017(3) 0.058(3) 0.034(2)
O142 0.094(3) 0.084(3) 0.174(5) 0.031(3) 0.082(3) 0.047(2)

loop_
_atom_type_symbol
_atom_type_description
_atom_type_scat_dispersion_real
_atom_type_scat_dispersion_imag
_atom_type_scat_source
C C 0.0181 0.0091 'International Tables Vol C Tables 4.2.6.8 and 6.1.1.4'
H H 0.0000 0.0000 'International Tables Vol C Tables 4.2.6.8 and 6.1.1.4'
O O 0.0492 0.0322 'International Tables Vol C Tables 4.2.6.8 and 6.1.1.4'
Si Si 0.2541 0.3302 'International Tables Vol C Tables 4.2.6.8 and 6.1.1.4'

loop_
_geom_angle_atom_site_label_1
_geom_angle_atom_site_label_2
_geom_angle_atom_site_label_3
_geom_angle
_geom_angle_site_symmetry_1
_geom_angle_site_symmetry_3
Si3 O1 Si2 170.76(18) . .
O1 Si2 C14 108.51(16) . .
O1 Si2 C24 109.16(16) . .
C14 Si2 C24 108.73(15) . .
O1 Si2 C4 107.59(15) . .
C14 Si2 C4 111.49(16) . .
C24 Si2 C4 111.30(16) . .
O1 Si3 C54 106.78(17) . .
O1 Si3 C34 108.89(15) . .
C54 Si3 C34 111.99(15) . .
O1 Si3 C44 106.65(15) . .
C54 Si3 C44 110.95(17) . .
C34 Si3 C44 111.30(15) . .
C9 C4 C5 118.3(3) . .
C9 C4 Si2 122.1(3) . .
C5 C4 Si2 119.5(3) . .
C6 C5 C4 120.5(4) . .
C7 C6 C5 120.4(4) . .
C8 C7 C6 119.6(4) . .
C8 C7 C10 121.8(4) . .
C6 C7 C10 118.6(4) . .
C7 C8 C9 120.6(4) . .
C4 C9 C8 120.4(4) . .
O11 C10 O12 124.1(4) . .
O11 C10 C7 119.7(4) . .
O12 C10 C7 116.2(4) . .
C15 C14 C19 117.4(3) . .
C15 C14 Si2 121.8(3) . .
C19 C14 Si2 120.8(3) . .
C14 C15 C16 121.2(4) . .
C17 C16 C15 120.4(5) . .
C16 C17 C18 119.6(4) . .
C16 C17 C20 120.3(4) . .
C18 C17 C20 120.1(4) . .
C17 C18 C19 120.2(4) . .
C18 C19 C14 121.1(4) . .
O21 C20 O22 124.4(4) . .
O21 C20 C17 118.2(5) . .
O22 C20 C17 117.3(5) . .
C25 C24 C29 117.9(3) . .
C25 C24 Si2 122.8(3) . .
C29 C24 Si2 119.1(3) . .
C24 C25 C26 122.0(4) . .
C25 C26 C27 119.1(4) . .
C28 C27 C26 119.8(4) . .
C28 C27 C30 120.7(4) . .
C26 C27 C30 119.4(4) . .
C27 C28 C29 120.4(4) . .
C28 C29 C24 120.8(4) . .
O31 C30 O32 124.8(4) . .
O31 C30 C27 116.8(4) . .
O32 C30 C27 118.4(4) . .
C35 C34 C39 118.0(3) . .
C35 C34 Si3 119.8(2) . .
C39 C34 Si3 122.0(3) . .
C36 C35 C34 120.9(3) . .
C37 C36 C35 119.8(4) . .
C38 C37 C36 120.3(4) . .
C38 C37 C40 120.2(4) . .
C36 C37 C40 119.5(4) . .
C37 C38 C39 120.5(4) . .
C38 C39 C34 120.5(4) . .
O41 C40 O42 124.8(4) . .
O41 C40 C37 118.7(5) . .
O42 C40 C37 116.4(4) . .
C49 C44 C45 118.7(3) . .
C49 C44 Si3 121.5(3) . .
C45 C44 Si3 119.8(3) . .
C46 C45 C44 120.9(4) . .
C45 C46 C47 119.6(3) . .
C48 C47 C46 120.0(3) . .
C48 C47 C50 120.5(4) . .
C46 C47 C50 119.5(4) . .
C49 C48 C47 119.5(4) . .
C48 C49 C44 121.3(4) . .
O51 C50 O52 124.9(4) . .
O51 C50 C47 118.1(4) . .
O52 C50 C47 117.1(4) . .
C55 C54 C59 116.7(4) . .
C55 C54 Si3 123.8(3) . .
C59 C54 Si3 119.5(3) . .
C54 C55 C56 122.2(5) . .
C57 C56 C55 120.9(5) . .
C56 C57 C58 118.6(5) . .
C56 C57 C60 122.3(6) . .
C58 C57 C60 119.1(5) . .
C59 C58 C57 119.9(5) . .
C54 C59 C58 121.5(5) . .
O61 C60 O62 125.4(5) . .
O61 C60 C57 118.9(5) . .
O62 C60 C57 115.7(6) . .
Si72 O71 Si72 180.0 . 2_556
O71 Si72 C84 108.03(18) . .
O71 Si72 C94 108.78(18) . .
C84 Si72 C94 112.6(3) . .
O71 Si72 C74 109.46(18) . .
C84 Si72 C74 108.7(3) . .
C94 Si72 C74 109.2(3) . .
O71 Si72 C74' 111.7(18) . .
C84 Si72 C74' 101.5(16) . .
C94 Si72 C74' 113.9(18) . .
C75 C74 C79 120.0 . .
C75 C74 Si72 121.9(3) . .
C79 C74 Si72 118.1(3) . .
C76 C75 C74 120.0 . .
C77 C76 C75 120.0 . .
C76 C77 C78 120.0 . .
C76 C77 C80 118.6(4) . .
C78 C77 C80 121.4(4) . .
C79 C78 C77 120.0 . .
C78 C79 C74 120.0 . .
O82 C80 O81 129.3(8) . .
O82 C80 C77 113.9(6) . .
O81 C80 C77 116.4(7) . .
C75' C74' C79' 120.0 . .
C75' C74' Si72 104(3) . .
C79' C74' Si72 136(3) . .
C76' C75' C74' 120.0 . .
C75' C76' C77' 120.0 . .
C78' C77' C76' 120.0 . .
C78' C77' C80' 121.1(18) . .
C76' C77' C80' 116.7(18) . .
C77' C78' C79' 120.0 . .
C78' C79' C74' 120.0 . .
O82' C80' O81' 125(3) . .
O82' C80' C77' 116(3) . .
O81' C80' C77' 119(3) . .
C89 C84 C85 117.9(7) . .
C89 C84 Si72 125.5(5) . .
C85 C84 Si72 116.3(5) . .
C86 C85 C84 120.4(8) . .
C85 C86 C87 120.1(9) . .
C88 C87 C86 119.3(8) . .
C88 C87 C90 123.1(10) . .
C86 C87 C90 117.6(11) . .
C89 C88 C87 119.1(8) . .
C88 C89 C84 123.1(7) . .
O92 C90 O91 120.3(15) . .
O92 C90 C87 119.0(14) . .
O91 C90 C87 120.6(14) . .
C99 C94 C95 118.0(6) . .
C99 C94 Si72 121.4(4) . .
C95 C94 Si72 120.2(4) . .
C94 C95 C96 120.6(6) . .
C97 C96 C95 120.5(6) . .
C98 C97 C96 118.5(6) . .
C98 C97 C100 119.7(5) . .
C96 C97 C100 121.7(5) . .
C97 C98 C99 121.1(5) . .
C94 C99 C98 121.2(5) . .
O102 C100 O101 124.2(6) . .
O102 C100 C97 121.2(5) . .
O101 C100 C97 114.5(5) . .
Si12 O111 Si12 180.0 2_666 .
O111 Si12 C134 107.71(17) . .
O111 Si12 C114 108.23(12) . .
C134 Si12 C114 111.2(2) . .
O111 Si12 C124 108.19(12) . .
C134 Si12 C124 111.79(18) . .
C114 Si12 C124 109.63(15) . .
O111 Si12 C34' 115.3(5) . .
C114 Si12 C34' 105.7(6) . .
C124 Si12 C34' 109.7(5) . .
C119 C114 C115 117.6(3) . .
C119 C114 Si12 121.4(3) . .
C115 C114 Si12 121.0(3) . .
C116 C115 C114 121.3(4) . .
C117 C116 C115 119.3(4) . .
C116 C117 C118 120.2(4) . .
C116 C117 C120 119.1(4) . .
C118 C117 C120 120.7(5) . .
C117 C118 C119 120.0(4) . .
C114 C119 C118 121.3(4) . .
O121 C120 O122 122.7(5) . .
O121 C120 C117 119.4(5) . .
O122 C120 C117 117.9(5) . .
C125 C124 C129 117.7(3) . .
C125 C124 Si12 121.1(3) . .
C129 C124 Si12 121.1(3) . .
C126 C125 C124 121.5(4) . .
C125 C126 C127 119.7(4) . .
C128 C127 C126 119.9(3) . .
C128 C127 C130 120.3(3) . .
C126 C127 C130 119.8(4) . .
C127 C128 C129 119.8(4) . .
C128 C129 C124 121.3(3) . .
O132 C130 O131 124.6(4) . .
O132 C130 C127 118.7(4) . .
O131 C130 C127 116.7(4) . .
C135 C134 C139 120.0 . .
C135 C134 Si12 120.6(2) . .
C139 C134 Si12 119.3(2) . .
C136 C135 C134 120.0 . .
C135 C136 C137 120.0 . .
C136 C137 C138 120.0 . .
C136 C137 C140 120.8(3) . .
C138 C137 C140 118.9(3) . .
C139 C138 C137 120.0 . .
C138 C139 C134 120.0 . .
O141 C140 O142 123.9(5) . .
O141 C140 C137 118.2(5) . .
O142 C140 C137 117.9(5) . .
C35' C34' C39' 120.0 . .
C35' C34' Si12 123.5(8) . .
C39' C34' Si12 116.5(8) . .
C34' C35' C36' 120.0 . .
C37' C36' C35' 120.0 . .
C36' C37' C38' 120.0 . .
C36' C37' C40' 118.9(9) . .
C38' C37' C40' 121.1(9) . .
C39' C38' C37' 120.0 . .
C38' C39' C34' 120.0 . .
O42' C40' O41' 129.4(19) . .
O42' C40' C37' 117.7(15) . .
O41' C40' C37' 112.0(15) . .

loop_
_geom_bond_atom_site_label_1
_geom_bond_atom_site_label_2
_geom_bond_distance
_geom_bond_site_symmetry_2
O1 Si3 1.610(3) .
O1 Si2 1.617(3) .
Si2 C14 1.857(3) .
Si2 C24 1.864(3) .
Si2 C4 1.868(3) .
Si3 C54 1.865(4) .
Si3 C34 1.866(3) .
Si3 C44 1.873(3) .
C4 C9 1.367(5) .
C4 C5 1.395(5) .
C5 C6 1.386(5) .
C6 C7 1.376(6) .
C7 C8 1.346(6) .
C7 C10 1.503(5) .
C8 C9 1.413(6) .
C10 O11 1.217(6) .
C10 O12 1.280(6) .
C14 C15 1.375(6) .
C14 C19 1.403(6) .
C15 C16 1.387(6) .
C16 C17 1.370(7) .
C17 C18 1.370(7) .
C17 C20 1.497(6) .
C18 C19 1.377(6) .
C20 O21 1.261(7) .
C20 O22 1.271(7) .
C24 C25 1.370(6) .
C24 C29 1.403(5) .
C25 C26 1.389(6) .
C26 C27 1.397(6) .
C27 C28 1.370(7) .
C27 C30 1.499(6) .
C28 C29 1.383(6) .
C30 O31 1.253(7) .
C30 O32 1.253(6) .
C34 C35 1.393(5) .
C34 C39 1.404(5) .
C35 C36 1.386(5) .
C36 C37 1.384(6) .
C37 C38 1.363(6) .
C37 C40 1.499(6) .
C38 C39 1.383(5) .
C40 O41 1.243(6) .
C40 O42 1.267(6) .
C44 C49 1.394(5) .
C44 C45 1.395(5) .
C45 C46 1.387(5) .
C46 C47 1.405(6) .
C47 C48 1.391(6) .
C47 C50 1.491(5) .
C48 C49 1.389(6) .
C50 O51 1.244(6) .
C50 O52 1.257(6) .
C54 C55 1.372(6) .
C54 C59 1.376(6) .
C55 C56 1.385(7) .
C56 C57 1.338(8) .
C57 C58 1.397(9) .
C57 C60 1.495(7) .
C58 C59 1.385(7) .
C60 O61 1.242(8) .
C60 O62 1.288(8) .
O71 Si72 1.6191(13) .
O71 Si72 1.6191(13) 2_556
Si72 C84 1.862(6) .
Si72 C94 1.879(6) .
Si72 C74 1.902(3) .
Si72 C74' 1.905(17) .
C74 C75 1.3900 .
C74 C79 1.3900 .
C75 C76 1.3900 .
C76 C77 1.3900 .
C77 C78 1.3900 .
C77 C80 1.578(8) .
C78 C79 1.3900 .
C80 O82 1.209(9) .
C80 O81 1.228(9) .
C74' C75' 1.3900 .
C74' C79' 1.3900 .
C75' C76' 1.3900 .
C76' C77' 1.3900 .
C77' C78' 1.3900 .
C77' C80' 1.580(18) .
C78' C79' 1.3900 .
C80' O82' 1.20(2) .
C80' O81' 1.24(2) .
C84 C89 1.371(8) .
C84 C85 1.386(10) .
C85 C86 1.369(11) .
C86 C87 1.402(13) .
C87 C88 1.372(12) .
C87 C90 1.502(15) .
C88 C89 1.355(9) .
C90 O92 1.116(16) .
C90 O91 1.290(15) .
C94 C99 1.389(8) .
C94 C95 1.397(8) .
C95 C96 1.401(10) .
C96 C97 1.399(8) .
C97 C98 1.374(8) .
C97 C100 1.493(9) .
C98 C99 1.392(9) .
C100 O102 1.213(7) .
C100 O101 1.312(7) .
O111 Si12 1.6133(9) 2_666
O111 Si12 1.6133(9) .
Si12 C134 1.861(3) .
Si12 C114 1.862(3) .
Si12 C124 1.868(3) .
Si12 C34' 1.970(9) .
C114 C119 1.366(6) .
C114 C115 1.394(5) .
C115 C116 1.381(6) .
C116 C117 1.365(7) .
C117 C118 1.368(7) .
C117 C120 1.482(6) .
C118 C119 1.379(6) .
C120 O121 1.249(7) .
C120 O122 1.249(7) .
C124 C125 1.396(5) .
C124 C129 1.396(5) .
C125 C126 1.387(6) .
C126 C127 1.394(6) .
C127 C128 1.383(6) .
C127 C130 1.512(5) .
C128 C129 1.396(5) .
C130 O132 1.219(5) .
C130 O131 1.244(5) .
C134 C135 1.3900 .
C134 C139 1.3900 .
C135 C136 1.3900 .
C136 C137 1.3900 .
C137 C138 1.3900 .
C137 C140 1.505(6) .
C138 C139 1.3900 .
C140 O141 1.250(8) .
C140 O142 1.257(8) .
C34' C35' 1.3900 .
C34' C39' 1.3900 .
C35' C36' 1.3900 .
C36' C37' 1.3900 .
C37' C38' 1.3900 .
C37' C40' 1.567(14) .
C38' C39' 1.3900 .
C40' O42' 1.115(16) .
C40' O41' 1.238(17) .
